data_2101799
loop_
_publ_author_name
'Marsh, R. E.'

_publ_section_title
;
 The perils of <i>Cc</i> revisited
;
_journal_issue 2
_journal_name_full 'Acta Crystallographica Section B'
_journal_page_first 317
_journal_page_last 322
_journal_paper_doi 10.1107/S010876819601381X
_journal_volume 53
_journal_year 1997
_chemical_formula_moiety 'C42 H34 N2 O6 Cl2 P2 Rh2, 2(C2 H4 Cl2)'
_chemical_formula_sum 'C46 H42 Cl6 N2 O6 P2 Rh2'
_space_group_IT_number 15
_symmetry_cell_setting monoclinic
_symmetry_space_group_name_Hall '-C 2yc'
_symmetry_space_group_name_H-M 'C 1 2/c 1'
_audit_creation_method CSD-QUEST3D-V5
_cell_angle_alpha 90
_cell_angle_beta 111.446(8)
_cell_angle_gamma 90
_cell_formula_units_Z 4
_cell_length_a 20.808(2)
_cell_length_b 12.368(2)
_cell_length_c 20.514(2)
_cell_volume 4913.8(11)
_cod_data_source_file an0533.cif
_cod_data_source_block CSD_CIF_MIF_VOGHII01
_cod_depositor_comments
;

  Added moiety chemical formula from Marsh (1997) paper. The summary
  chemical formula is calculated from moiety formula using 'AdHocParser'
  (svn://www.crystallography.net/cod-tools/trunk/Formulae/AdHocParser.yp,
  revision 1441.)

  Removing 45 atoms which were symmetric equivalents of the atoms from
  the asymmetric unit.

  Andrius Merkys
  2013-11-06
;
_cod_original_sg_symbol_H-M 'C 2/c'
_cod_database_code 2101799

loop_
_symmetry_equiv_pos_as_xyz
x,y,z
-x,y,1/2-z
1/2+x,1/2+y,z
1/2-x,1/2+y,1/2-z
-x,-y,-z
x,-y,-1/2+z
-1/2-x,-1/2-y,-z
-1/2+x,-1/2-y,-1/2+z

loop_
_atom_site_label
_atom_site_fract_x
_atom_site_fract_y
_atom_site_fract_z
_atom_site_type_symbol
Rh1 -.04355 .81880 .28377 Rh
Cl1 -.1381 .8380 .3311 Cl
P1 -.1279 .8017 .1779 P
O1 -.0283 .5758 .3200 O
O2 -.0492 1.0877 .3464 O
O3 -.0747 1.1476 .2378 O
N1 .0364 .8472 .3847 N
C1 -.1040 .8450 .1040 C
C2 -.1539 .8715 .0400 C
C3 -.1342 .9006 -.0142 C
C4 -.0663 .9013 -.0038 C
C5 .0181 .8776 .4385 C
C6 -.0248 .9757 .2634 C
C7 -.0375 .6630 .3052 C
C8 -.0503 1.0726 .2885 C
C9 -.1026 1.2450 .2564 C
C10 -.1572 .6640 .1556 C
C11 -.1832 .6081 .1984 C
C12 -.2094 .5048 .1818 C
C13 -.2078 .4570 .1200 C
C14 -.1809 .5116 .0768 C
C15 -.1562 .6144 .0948 C
C16 -.2079 .8786 .1596 C
C17 -.2714 .8272 .1380 C
C18 -.3311 .8840 .1199 C
C19 -.3312 .9930 .1232 C
C20 -.2692 1.0483 .1444 C
C21 -.2072 .9924 .1630 C
Cl2 .1729 .8293 .9499 Cl
C22 .1215 .7635 .9830 C
C23 .0645 .7070 .9320 C
Cl3 .0236 .6292 .9762 Cl
H1 -.1988 .8688 .0326 H
H2 -.1674 .9212 -.0572 H
H3 -.0512 .9162 -.0400 H
H4 -.0259 .8816 .4320 H
H5 -.183 .641 .240 H
H6 -.228 .468 .211 H
H7 -.225 .386 .108 H
H8 -.180 .479 .036 H
H9 -.138 .652 .065 H
H10 -.273 .752 .136 H
H11 -.374 .846 .105 H
H12 -.373 1.032 .111 H
H13 -.269 1.124 .146 H
H14 -.165 1.030 .178 H
H15 -.1196 1.2930 .2178 H
H16 -.0678 1.2793 .2924 H
H17 -.1382 1.2270 .2706 H

loop_
_atom_type_symbol
C
H
Cl
N
O
P
Rh
